data_7114193
loop_
_publ_author_name
'Zhang, Lilu'
'Jones, Richard A.'
'Lynch, Vincent M.'

_publ_section_title
;
 Synthesis and structure of a novel supramolecular Zn3Co8 assembly
 containing a linear Zn3 coreElectronic supplementary information (ESI)
 available: X-ray experimental and data. See
 http://www.rsc.org/suppdata/cc/b2/b209785k/
;
_journal_issue 24
_journal_name_full 'Chemical Communications'
_journal_page_first 2986
_journal_paper_doi 10.1039/b209785k
_journal_year 2002
_chemical_formula_sum 'C83 H68 Cl2 Co8 N4 O32 Si4 Zn3'
_chemical_formula_weight 2484.22
_chemical_name_systematic
; 
? 
;
_space_group_IT_number 2
_symmetry_cell_setting triclinic
_symmetry_space_group_name_Hall '-P 1'
_symmetry_space_group_name_H-M 'P -1'
_atom_sites_solution_hydrogens geom
_atom_sites_solution_primary direct
_atom_sites_solution_secondary difmap
_audit_creation_method SHELXL-97
_cell_angle_alpha 75.866(2)
_cell_angle_beta 85.668(2)
_cell_angle_gamma 80.523(5)
_cell_formula_units_Z 1
_cell_length_a 8.5797(7)
_cell_length_b 14.5872(10)
_cell_length_c 21.596(2)
_cell_measurement_temperature 153(2)
_cell_volume 2583.5(4)
_computing_structure_refinement 'SHELXL-97 (Sheldrick, 1997)'
_computing_structure_solution 'SHELXS-97 (Sheldrick, 1990)'
_diffrn_ambient_temperature 153(2)
_diffrn_measured_fraction_theta_full 0.995
_diffrn_measured_fraction_theta_max 0.995
_diffrn_measurement_device_type 'Nonius Kappa CCD'
_diffrn_measurement_method \w-scans
_diffrn_radiation_monochromator graphite
_diffrn_radiation_source 'fine-focus sealed tube'
_diffrn_radiation_type MoK\a
_diffrn_radiation_wavelength 0.71073
_diffrn_reflns_av_R_equivalents 0.1787
_diffrn_reflns_av_sigmaI/netI 0.2392
_diffrn_reflns_limit_h_max 8
_diffrn_reflns_limit_h_min -9
_diffrn_reflns_limit_k_max 15
_diffrn_reflns_limit_k_min -15
_diffrn_reflns_limit_l_max 23
_diffrn_reflns_limit_l_min -23
_diffrn_reflns_number 19080
_diffrn_reflns_theta_full 22.50
_diffrn_reflns_theta_max 22.50
_diffrn_reflns_theta_min 2.91
_exptl_absorpt_coefficient_mu 2.105
_exptl_absorpt_correction_T_max 0.940
_exptl_absorpt_correction_T_min 0.664
_exptl_absorpt_correction_type gaussian
_exptl_crystal_colour black
_exptl_crystal_density_diffrn 1.597
_exptl_crystal_density_method 'not measured'
_exptl_crystal_description needles
_exptl_crystal_F_000 1246
_exptl_crystal_size_max 0.36
_exptl_crystal_size_mid 0.06
_exptl_crystal_size_min 0.04
_refine_diff_density_max 0.715
_refine_diff_density_min -0.591
_refine_diff_density_rms 0.138
_refine_ls_extinction_method none
_refine_ls_goodness_of_fit_ref 1.133
_refine_ls_hydrogen_treatment mixed
_refine_ls_matrix_type full
_refine_ls_number_parameters 601
_refine_ls_number_reflns 6742
_refine_ls_number_restraints 366
_refine_ls_restrained_S_all 1.121
_refine_ls_R_factor_all 0.2103
_refine_ls_R_factor_gt 0.0964
_refine_ls_shift/su_max 0.047
_refine_ls_shift/su_mean 0.005
_refine_ls_structure_factor_coef Fsqd
_refine_ls_weighting_details 'calc w=1/[\s^2^(Fo^2^)+(0.0400P)^2^+0.0000P] where P=(Fo^2^+2Fc^2^)/3'
_refine_ls_weighting_scheme calc
_refine_ls_wR_factor_gt 0.1658
_refine_ls_wR_factor_ref 0.1901
_reflns_number_gt 2902
_reflns_number_total 6742
_reflns_threshold_expression >2sigma(I)
_cod_data_source_file b209785k.txt
_cod_data_source_block znoh
_cod_depositor_comments
;
The following automatic conversions were performed:

'_symmetry_cell_setting' value 'Triclinic' changed to 'triclinic'
according to
/usr/data/users/saulius/automatic-downloads/retrospective/RSC/lib/dictionaries/cif_core.dic
dictionary named 'cif_core.dic' version 2.4.2 from
2011-04-26.

'_exptl_absorpt_correction_type' value 'Gaussian'
changed to 'gaussian' according to
/usr/data/users/saulius/automatic-downloads/retrospective/RSC/lib/dictionaries/cif_core.dic
dictionary named 'cif_core.dic' version 2.4.2 from 2011-04-26.

Automatic conversion script
Id: cif_fix_values 2281 2013-09-26 08:29:07Z andrius 
;
_cod_original_sg_symbol_H-M P-1
_cod_database_code 7114193

loop_
_symmetry_equiv_pos_as_xyz
'x, y, z'
'-x, -y, -z'

loop_
_atom_site_label
_atom_site_type_symbol
_atom_site_fract_x
_atom_site_fract_y
_atom_site_fract_z
_atom_site_U_iso_or_equiv
_atom_site_adp_type
_atom_site_occupancy
_atom_site_symmetry_multiplicity
_atom_site_calc_flag
_atom_site_refinement_flags
Zn1 Zn 0.6577(2) 0.67710(16) 0.49001(10) 0.0699(7) Uani 1 1 d .
Zn2 Zn 0.5000 0.5000 0.5000 0.0547(9) Uani 1 2 d S
Co1 Co -0.1693(2) 0.72683(14) 0.76047(10) 0.0400(6) Uani 1 1 d .
Co2 Co 0.0734(2) 0.62445(14) 0.80868(10) 0.0419(6) Uani 1 1 d .
Co3 Co 0.6267(2) 0.81061(14) 0.08828(10) 0.0430(6) Uani 1 1 d .
Co4 Co 0.3496(2) 0.83864(15) 0.13103(10) 0.0435(6) Uani 1 1 d .
O1 O 0.4619(10) 0.6289(6) 0.5296(4) 0.036(3) Uani 1 1 d U
C2 C 0.3542(17) 0.6606(10) 0.5723(7) 0.036(4) Uani 1 1 d U
C3 C 0.2123(17) 0.6269(10) 0.5840(7) 0.045(4) Uani 1 1 d U
H3A H 0.1873 0.5846 0.5596 0.054 Uiso 1 1 d R
C4 C 0.1095(15) 0.6520(10) 0.6299(7) 0.038(4) Uani 1 1 d U
H4A H 0.0100 0.6285 0.6373 0.046 Uiso 1 1 d R
C5 C 0.1380(15) 0.7109(9) 0.6656(7) 0.032(4) Uani 1 1 d U
C6 C 0.2719(17) 0.7500(10) 0.6492(7) 0.044(4) Uani 1 1 d U
H6A H 0.2916 0.7961 0.6714 0.053 Uiso 1 1 d R
C7 C 0.3853(16) 0.7301(10) 0.6012(7) 0.039(4) Uani 1 1 d U
C8 C 0.5224(17) 0.7821(10) 0.5907(7) 0.044(4) Uani 1 1 d U
N9 N 0.6375(13) 0.7710(8) 0.5493(5) 0.042(3) Uani 1 1 d U
C10 C 0.7578(18) 0.8307(11) 0.5457(7) 0.058(5) Uani 1 1 d U
H10A H 0.8547 0.7916 0.5612 0.070 Uiso 1 1 d R
H10B H 0.7250 0.8744 0.5726 0.070 Uiso 1 1 d R
C11 C 0.791(2) 0.8874(12) 0.4748(9) 0.079(6) Uani 1 1 d U
H11A H 0.8544 0.9356 0.4751 0.095 Uiso 1 1 d R
H11B H 0.6904 0.9194 0.4580 0.095 Uiso 1 1 d R
C12 C 0.8668(18) 0.8274(12) 0.4322(8) 0.065(5) Uani 1 1 d U
H12A H 0.9607 0.7896 0.4516 0.078 Uiso 1 1 d R
H12B H 0.8985 0.8682 0.3928 0.078 Uiso 1 1 d R
N13 N 0.7662(13) 0.7601(8) 0.4174(6) 0.039(3) Uani 1 1 d U
C14 C 0.7609(15) 0.7656(10) 0.3592(7) 0.035(4) Uani 1 1 d U
C15 C 0.6733(14) 0.7051(10) 0.3313(7) 0.028(4) Uani 1 1 d U
C16 C 0.6490(14) 0.7379(9) 0.2643(6) 0.029(4) Uani 1 1 d U
H16A H 0.6896 0.7945 0.2410 0.034 Uiso 1 1 d R
C17 C 0.5682(15) 0.6900(10) 0.2331(7) 0.035(4) Uani 1 1 d U
C18 C 0.5172(14) 0.6098(9) 0.2680(7) 0.031(4) Uani 1 1 d U
H18A H 0.4619 0.5770 0.2452 0.038 Uiso 1 1 d R
C19 C 0.5395(14) 0.5729(9) 0.3319(7) 0.030(4) Uani 1 1 d U
H19A H 0.5037 0.5140 0.3539 0.036 Uiso 1 1 d R
C20 C 0.6132(15) 0.6254(9) 0.3654(7) 0.028(4) Uani 1 1 d U
O21 O 0.6230(10) 0.5918(6) 0.4286(5) 0.038(3) Uani 1 1 d U
C22 C 0.0500(15) 0.7199(9) 0.7257(7) 0.035(4) Uani 1 1 d U
C23 C 0.0388(15) 0.7663(10) 0.7754(7) 0.036(4) Uani 1 1 d U
Si24 Si 0.0879(5) 0.8648(3) 0.8030(2) 0.0429(12) Uani 1 1 d U
C25 C -0.0241(15) 0.8688(10) 0.8824(7) 0.044(4) Uani 1 1 d U
H25A H -0.1356 0.8799 0.8757 0.066 Uiso 1 1 d R
H25B H 0.0028 0.8092 0.9130 0.066 Uiso 1 1 d R
H25C H 0.0036 0.9199 0.8981 0.066 Uiso 1 1 d R
C26 C 0.0349(17) 0.9798(10) 0.7425(7) 0.062(5) Uani 1 1 d U
H26A H 0.0926 0.9761 0.7031 0.093 Uiso 1 1 d R
H26B H -0.0765 0.9906 0.7355 0.093 Uiso 1 1 d R
H26C H 0.0620 1.0315 0.7576 0.093 Uiso 1 1 d R
C27 C 0.3102(16) 0.8424(11) 0.8159(8) 0.060(5) Uani 1 1 d U
H27A H 0.3675 0.8398 0.7763 0.090 Uiso 1 1 d R
H27B H 0.3376 0.8935 0.8317 0.090 Uiso 1 1 d R
H27C H 0.3368 0.7829 0.8466 0.090 Uiso 1 1 d R
C28 C 0.5322(16) 0.7359(9) 0.1629(7) 0.037(4) Uani 1 1 d U
C29 C 0.4693(16) 0.7182(10) 0.1133(7) 0.038(4) Uani 1 1 d U
Si30 Si 0.4201(5) 0.6346(3) 0.0693(2) 0.0449(13) Uani 1 1 d U
C31 C 0.2857(16) 0.5576(10) 0.1195(7) 0.046(4) Uani 1 1 d U
H31A H 0.3378 0.5216 0.1577 0.070 Uiso 1 1 d R
H31B H 0.1915 0.5966 0.1307 0.070 Uiso 1 1 d R
H31C H 0.2583 0.5146 0.0963 0.070 Uiso 1 1 d R
C32 C 0.6114(16) 0.5664(10) 0.0478(7) 0.057(5) Uani 1 1 d U
H32A H 0.6639 0.5301 0.0858 0.085 Uiso 1 1 d R
H32B H 0.5903 0.5238 0.0230 0.085 Uiso 1 1 d R
H32C H 0.6779 0.6099 0.0231 0.085 Uiso 1 1 d R
C33 C 0.3186(16) 0.7051(10) -0.0055(7) 0.050(4) Uani 1 1 d U
H33A H 0.2207 0.7407 0.0057 0.074 Uiso 1 1 d R
H33B H 0.3855 0.7485 -0.0302 0.074 Uiso 1 1 d R
H33C H 0.2979 0.6623 -0.0303 0.074 Uiso 1 1 d R
O34 O 0.8265(11) 0.5836(8) 0.5403(5) 0.052(3) Uani 1 1 d U
C35 C 0.8185(18) 0.4977(12) 0.5600(8) 0.045(4) Uani 1 1 d U
O36 O 0.7069(11) 0.4562(6) 0.5502(4) 0.041(3) Uani 1 1 d U
C37 C 0.9318(18) 0.4315(11) 0.6066(8) 0.066(5) Uani 1 1 d U
H37A H 0.8784 0.3820 0.6328 0.099 Uiso 1 1 d R
H37B H 0.9720 0.4654 0.6332 0.099 Uiso 1 1 d R
H37C H 1.0193 0.4031 0.5836 0.099 Uiso 1 1 d R
O1A O -0.3425(12) 0.7150(8) 0.8850(6) 0.069(4) Uani 1 1 d U
C1A C -0.2784(19) 0.7203(11) 0.8363(9) 0.059(5) Uani 1 1 d U
O2A O -0.3258(12) 0.9124(9) 0.6906(5) 0.066(3) Uani 1 1 d U
C2A C -0.2640(19) 0.8402(13) 0.7185(8) 0.060(5) Uani 1 1 d U
O3A O -0.2945(12) 0.5901(8) 0.7026(5) 0.060(3) Uani 1 1 d U
C3A C -0.2468(17) 0.6461(11) 0.7246(8) 0.047(5) Uani 1 1 d U
O4A O 0.0418(13) 0.4479(8) 0.7696(6) 0.069(4) Uani 1 1 d U
C4A C 0.0524(19) 0.5185(12) 0.7861(8) 0.058(5) Uani 1 1 d U
O5A O -0.0061(11) 0.5960(7) 0.9461(5) 0.055(3) Uani 1 1 d U
C5A C 0.0244(17) 0.6073(11) 0.8931(8) 0.046(5) Uani 1 1 d U
O6A O 0.4174(13) 0.6051(7) 0.8034(5) 0.066(3) Uani 1 1 d U
C6A C 0.2799(17) 0.6114(10) 0.8070(7) 0.040(4) Uani 1 1 d U
O7A O 0.5607(12) 0.9032(8) -0.0487(5) 0.056(3) Uani 1 1 d U
C7A C 0.5864(17) 0.8692(10) 0.0036(8) 0.041(4) Uani 1 1 d U
O8A O 0.9165(13) 0.6814(8) 0.0759(5) 0.074(4) Uani 1 1 d U
C8A C 0.800(2) 0.7356(13) 0.0809(8) 0.064(5) Uani 1 1 d U
O9A O 0.7767(13) 0.9491(8) 0.1337(5) 0.068(4) Uani 1 1 d U
C9A C 0.7126(17) 0.8934(11) 0.1167(7) 0.046(5) Uani 1 1 d U
O10A O 0.1879(13) 0.9463(8) 0.0145(6) 0.068(4) Uani 1 1 d U
C10A C 0.2475(17) 0.9021(11) 0.0603(8) 0.044(4) Uani 1 1 d U
O11A O 0.0805(13) 0.7648(7) 0.2024(6) 0.071(4) Uani 1 1 d U
C11A C 0.193(2) 0.7974(11) 0.1724(8) 0.054(5) Uani 1 1 d U
O12A O 0.4056(13) 0.9814(8) 0.2012(6) 0.072(4) Uani 1 1 d U
C12A C 0.3795(17) 0.9280(12) 0.1736(8) 0.048(5) Uani 1 1 d U

loop_
_atom_site_aniso_label
_atom_site_aniso_U_11
_atom_site_aniso_U_22
_atom_site_aniso_U_33
_atom_site_aniso_U_23
_atom_site_aniso_U_13
_atom_site_aniso_U_12
Zn1 0.0742(16) 0.0845(16) 0.0615(17) -0.0327(14) 0.0238(13) -0.0303(13)
Zn2 0.0508(18) 0.064(2) 0.050(2) -0.0191(16) 0.0006(15) -0.0038(15)
Co1 0.0363(13) 0.0452(14) 0.0400(16) -0.0153(12) 0.0038(11) -0.0051(11)
Co2 0.0352(13) 0.0489(15) 0.0423(16) -0.0148(12) 0.0047(11) -0.0053(11)
Co3 0.0466(14) 0.0437(14) 0.0390(15) -0.0109(12) -0.0006(11) -0.0064(11)
Co4 0.0415(13) 0.0480(14) 0.0394(16) -0.0128(12) -0.0010(11) 0.0016(11)
O1 0.036(5) 0.040(5) 0.041(6) -0.027(5) 0.006(5) -0.004(4)
C2 0.037(7) 0.033(7) 0.037(8) -0.009(6) -0.013(6) 0.002(6)
C3 0.046(8) 0.053(8) 0.045(8) -0.034(7) 0.009(7) -0.007(6)
C4 0.029(7) 0.057(8) 0.038(8) -0.024(7) 0.008(6) -0.020(6)
C5 0.028(7) 0.034(7) 0.039(8) -0.017(6) 0.007(6) -0.008(6)
C6 0.055(8) 0.044(7) 0.040(8) -0.031(7) 0.004(7) 0.002(6)
C7 0.032(7) 0.049(7) 0.037(8) -0.016(7) 0.002(6) -0.005(6)
C8 0.041(7) 0.055(8) 0.039(8) -0.016(7) 0.005(7) -0.015(6)
N9 0.046(6) 0.064(7) 0.028(6) -0.026(6) 0.017(5) -0.026(6)
C10 0.060(8) 0.072(8) 0.052(9) -0.024(7) 0.011(7) -0.029(7)
C11 0.089(9) 0.073(9) 0.085(10) -0.017(8) 0.005(8) -0.045(8)
C12 0.060(8) 0.072(9) 0.067(9) -0.017(7) 0.001(7) -0.021(7)
N13 0.041(6) 0.042(6) 0.037(7) -0.016(6) 0.005(6) -0.010(5)
C14 0.032(7) 0.043(7) 0.033(8) -0.014(7) -0.008(6) -0.002(6)
C15 0.022(6) 0.042(7) 0.023(7) -0.009(6) -0.006(6) -0.008(6)
C16 0.028(7) 0.033(7) 0.021(7) -0.005(6) -0.002(6) 0.006(6)
C17 0.033(7) 0.041(7) 0.037(8) -0.015(7) -0.005(6) -0.014(6)
C18 0.030(7) 0.030(7) 0.040(8) -0.019(6) -0.005(6) -0.006(6)
C19 0.032(7) 0.026(7) 0.032(8) -0.008(6) 0.004(6) -0.006(6)
C20 0.034(7) 0.022(7) 0.028(8) -0.011(6) 0.000(6) 0.000(6)
O21 0.042(5) 0.040(5) 0.029(6) -0.011(5) 0.004(5) -0.001(4)
C22 0.036(7) 0.036(7) 0.039(8) -0.013(6) 0.005(6) -0.019(6)
C23 0.031(7) 0.042(7) 0.034(8) -0.013(6) 0.013(6) 0.003(6)
Si24 0.041(3) 0.044(3) 0.044(3) -0.013(2) -0.002(2) -0.004(2)
C25 0.042(7) 0.049(8) 0.044(8) -0.013(7) -0.003(6) -0.009(6)
C26 0.063(8) 0.063(8) 0.064(9) -0.022(7) -0.011(7) -0.009(7)
C27 0.061(8) 0.060(8) 0.064(9) -0.022(7) -0.007(7) -0.010(7)
C28 0.040(7) 0.029(7) 0.042(8) -0.021(6) -0.004(6) 0.013(6)
C29 0.038(7) 0.042(7) 0.022(7) 0.006(6) -0.008(6) 0.012(6)
Si30 0.040(3) 0.046(3) 0.048(3) -0.012(2) -0.002(2) -0.006(2)
C31 0.055(8) 0.043(7) 0.039(8) -0.007(6) -0.002(7) -0.004(6)
C32 0.047(8) 0.063(8) 0.058(9) -0.021(7) 0.004(7) 0.006(7)
C33 0.043(7) 0.058(8) 0.056(8) -0.025(7) -0.005(7) -0.015(6)
O34 0.044(6) 0.063(6) 0.053(7) -0.023(6) 0.000(5) -0.004(5)
C35 0.039(8) 0.053(8) 0.045(8) -0.019(7) 0.010(7) -0.001(7)
O36 0.035(5) 0.051(6) 0.038(6) -0.021(5) 0.009(5) 0.003(5)
C37 0.057(8) 0.078(9) 0.070(9) -0.032(7) -0.008(7) -0.009(7)
O1A 0.052(6) 0.096(7) 0.052(7) -0.014(6) 0.016(6) -0.007(5)
C1A 0.056(8) 0.062(8) 0.055(9) -0.003(7) -0.013(7) -0.009(7)
O2A 0.067(6) 0.074(7) 0.059(7) -0.026(6) -0.015(6) 0.006(6)
C2A 0.050(8) 0.067(9) 0.060(9) -0.007(7) 0.001(7) -0.011(7)
O3A 0.057(6) 0.057(6) 0.065(7) -0.011(6) 0.002(5) -0.011(5)
C3A 0.038(8) 0.053(8) 0.046(8) -0.012(7) 0.015(7) -0.001(7)
O4A 0.077(7) 0.063(7) 0.074(7) -0.025(6) 0.005(6) -0.015(6)
C4A 0.059(8) 0.054(8) 0.052(9) -0.005(7) 0.007(7) 0.000(7)
O5A 0.049(6) 0.066(6) 0.046(7) -0.009(6) 0.005(5) -0.007(5)
C5A 0.038(7) 0.055(8) 0.044(8) -0.003(7) -0.008(7) -0.011(6)
O6A 0.048(6) 0.063(6) 0.086(7) -0.018(6) 0.005(6) -0.009(5)
C6A 0.037(7) 0.041(7) 0.044(8) -0.017(6) 0.002(7) -0.004(6)
O7A 0.064(6) 0.067(7) 0.042(7) -0.015(6) -0.011(6) -0.015(5)
C7A 0.047(8) 0.024(7) 0.052(9) -0.013(7) 0.002(7) -0.005(6)
O8A 0.058(6) 0.087(7) 0.072(7) -0.018(6) -0.003(6) 0.004(6)
C8A 0.062(9) 0.082(9) 0.052(9) -0.020(7) 0.000(7) -0.019(7)
O9A 0.074(7) 0.068(7) 0.068(7) -0.020(6) -0.003(6) -0.022(6)
C9A 0.046(8) 0.048(8) 0.046(8) -0.013(7) 0.004(7) -0.008(7)
O10A 0.069(7) 0.068(7) 0.060(7) -0.019(6) -0.015(6) 0.022(6)
C10A 0.044(8) 0.046(8) 0.042(8) -0.026(7) 0.006(7) 0.010(6)
O11A 0.068(6) 0.063(6) 0.089(8) -0.027(6) 0.009(6) -0.022(5)
C11A 0.059(8) 0.052(8) 0.055(9) -0.020(7) -0.010(7) -0.006(7)
O12A 0.083(7) 0.068(7) 0.074(7) -0.030(6) 0.007(6) -0.017(6)
C12A 0.038(7) 0.057(8) 0.052(9) -0.019(7) 0.001(7) -0.010(7)

loop_
_atom_type_symbol
_atom_type_description
_atom_type_scat_dispersion_real
_atom_type_scat_dispersion_imag
_atom_type_scat_source
C C 0.0033 0.0016 'International Tables Vol C Tables 4.2.6.8 and 6.1.1.4'
H H 0.0000 0.0000 'International Tables Vol C Tables 4.2.6.8 and 6.1.1.4'
O O 0.0106 0.0060 'International Tables Vol C Tables 4.2.6.8 and 6.1.1.4'
N N 0.0061 0.0033 'International Tables Vol C Tables 4.2.6.8 and 6.1.1.4'
Si Si 0.0817 0.0704 'International Tables Vol C Tables 4.2.6.8 and 6.1.1.4'
Zn Zn 0.2839 1.4301 'International Tables Vol C Tables 4.2.6.8 and 6.1.1.4'
Co Co 0.3494 0.9721 'International Tables Vol C Tables 4.2.6.8 and 6.1.1.4'
Cl Cl 0.1484 0.1585 'International Tables Vol C Tables 4.2.6.8 and 6.1.1.4'

loop_
_geom_angle_atom_site_label_1
_geom_angle_atom_site_label_2
_geom_angle_atom_site_label_3
_geom_angle
_geom_angle_site_symmetry_1
_geom_angle_site_symmetry_3
O1 Zn1 O34 102.4(4) . .
O1 Zn1 N13 149.4(4) . .
O34 Zn1 N13 107.1(4) . .
O1 Zn1 N9 90.6(4) . .
O34 Zn1 N9 94.1(5) . .
N13 Zn1 N9 95.1(5) . .
O1 Zn1 O21 79.7(3) . .
O34 Zn1 O21 96.3(4) . .
N13 Zn1 O21 89.0(4) . .
N9 Zn1 O21 167.1(4) . .
O1 Zn1 Zn2 42.8(2) . .
O34 Zn1 Zn2 84.0(3) . .
N13 Zn1 Zn2 132.7(4) . .
N9 Zn1 Zn2 130.6(3) . .
O21 Zn1 Zn2 43.7(2) . .
O36 Zn2 O36 180.0(4) 2_666 .
O36 Zn2 O1 90.6(3) 2_666 2_666
O36 Zn2 O1 89.4(3) . 2_666
O36 Zn2 O1 89.4(3) 2_666 .
O36 Zn2 O1 90.6(3) . .
O1 Zn2 O1 180.0(4) 2_666 .
O36 Zn2 O21 91.3(4) 2_666 .
O36 Zn2 O21 88.7(4) . .
O1 Zn2 O21 103.5(3) 2_666 .
O1 Zn2 O21 76.5(3) . .
O36 Zn2 O21 88.7(4) 2_666 2_666
O36 Zn2 O21 91.3(4) . 2_666
O1 Zn2 O21 76.5(3) 2_666 2_666
O1 Zn2 O21 103.5(3) . 2_666
O21 Zn2 O21 180.000(1) . 2_666
O36 Zn2 Zn1 72.4(3) 2_666 2_666
O36 Zn2 Zn1 107.6(3) . 2_666
O1 Zn2 Zn1 39.9(2) 2_666 2_666
O1 Zn2 Zn1 140.1(2) . 2_666
O21 Zn2 Zn1 137.0(2) . 2_666
O21 Zn2 Zn1 43.0(2) 2_666 2_666
O36 Zn2 Zn1 107.6(3) 2_666 .
O36 Zn2 Zn1 72.4(3) . .
O1 Zn2 Zn1 140.1(2) 2_666 .
O1 Zn2 Zn1 39.9(2) . .
O21 Zn2 Zn1 43.0(2) . .
O21 Zn2 Zn1 137.0(2) 2_666 .
Zn1 Zn2 Zn1 180.00(8) 2_666 .
C2A Co1 C3A 102.5(7) . .
C2A Co1 C1A 98.6(7) . .
C3A Co1 C1A 104.6(7) . .
C2A Co1 C22 104.1(6) . .
C3A Co1 C22 102.1(6) . .
C1A Co1 C22 140.0(7) . .
C2A Co1 C23 98.3(7) . .
C3A Co1 C23 141.4(6) . .
C1A Co1 C23 104.0(6) . .
C22 Co1 C23 40.7(5) . .
C2A Co1 Co2 149.1(5) . .
C3A Co1 Co2 101.2(5) . .
C1A Co1 Co2 94.4(5) . .
C22 Co1 Co2 51.2(4) . .
C23 Co1 Co2 51.2(4) . .
C6A Co2 C4A 98.9(7) . .
C6A Co2 C5A 102.1(7) . .
C4A Co2 C5A 107.8(7) . .
C6A Co2 C22 95.2(6) . .
C4A Co2 C22 101.4(7) . .
C5A Co2 C22 143.0(6) . .
C6A Co2 C23 96.0(6) . .
C4A Co2 C23 140.7(7) . .
C5A Co2 C23 104.2(6) . .
C22 Co2 C23 40.9(5) . .
C6A Co2 Co1 144.3(5) . .
C4A Co2 Co1 98.3(5) . .
C5A Co2 Co1 102.1(5) . .
C22 Co2 Co1 50.7(4) . .
C23 Co2 Co1 52.6(4) . .
C8A Co3 C9A 95.9(7) . .
C8A Co3 C7A 101.4(7) . .
C9A Co3 C7A 104.9(7) . .
C8A Co3 C28 100.3(7) . .
C9A Co3 C28 104.6(7) . .
C7A Co3 C28 140.9(6) . .
C8A Co3 C29 102.0(7) . .
C9A Co3 C29 142.0(7) . .
C7A Co3 C29 104.0(6) . .
C28 Co3 C29 39.4(5) . .
C8A Co3 Co4 150.8(6) . .
C9A Co3 Co4 101.0(5) . .
C7A Co3 Co4 97.0(5) . .
C28 Co3 Co4 52.5(4) . .
C29 Co3 Co4 51.1(4) . .
C11A Co4 C10A 96.5(7) . .
C11A Co4 C12A 100.4(7) . .
C10A Co4 C12A 106.7(7) . .
C11A Co4 C29 100.4(7) . .
C10A Co4 C29 107.3(6) . .
C12A Co4 C29 137.5(6) . .
C11A Co4 C28 103.9(7) . .
C10A Co4 C28 142.7(6) . .
C12A Co4 C28 100.0(6) . .
C29 Co4 C28 38.8(5) . .
C11A Co4 Co3 150.5(5) . .
C10A Co4 Co3 101.6(5) . .
C12A Co4 Co3 96.5(5) . .
C29 Co4 Co3 52.0(4) . .
C28 Co4 Co3 49.0(4) . .
C2 O1 Zn1 130.5(9) . .
C2 O1 Zn2 131.1(8) . .
Zn1 O1 Zn2 97.3(4) . .
O1 C2 C3 119.8(13) . .
O1 C2 C7 119.9(13) . .
C3 C2 C7 120.2(14) . .
C4 C3 C2 120.4(14) . .
C5 C4 C3 123.2(13) . .
C4 C5 C6 115.2(13) . .
C4 C5 C22 123.8(12) . .
C6 C5 C22 120.1(13) . .
C5 C6 C7 126.0(14) . .
C2 C7 C6 114.3(13) . .
C2 C7 C8 128.8(13) . .
C6 C7 C8 116.8(14) . .
N9 C8 C7 124.3(13) . .
C8 N9 C10 115.3(12) . .
C8 N9 Zn1 125.2(10) . .
C10 N9 Zn1 119.4(9) . .
N9 C10 C11 111.9(13) . .
C12 C11 C10 114.5(14) . .
C11 C12 N13 115.1(13) . .
C14 N13 C12 113.0(13) . .
C14 N13 Zn1 128.2(11) . .
C12 N13 Zn1 118.7(10) . .
N13 C14 C15 124.2(14) . .
C20 C15 C16 119.8(13) . .
C20 C15 C14 125.1(13) . .
C16 C15 C14 115.1(12) . .
C17 C16 C15 121.0(13) . .
C18 C17 C16 117.1(14) . .
C18 C17 C28 125.2(13) . .
C16 C17 C28 117.6(13) . .
C17 C18 C19 125.1(14) . .
C18 C19 C20 118.1(13) . .
O21 C20 C15 124.2(13) . .
O21 C20 C19 117.1(12) . .
C15 C20 C19 118.6(13) . .
C20 O21 Zn1 122.8(8) . .
C20 O21 Zn2 135.1(9) . .
Zn1 O21 Zn2 93.3(4) . .
C23 C22 C5 143.4(13) . .
C23 C22 Co1 72.2(8) . .
C5 C22 Co1 138.8(11) . .
C23 C22 Co2 70.1(9) . .
C5 C22 Co2 125.6(10) . .
Co1 C22 Co2 78.1(5) . .
C22 C23 Si24 146.8(11) . .
C22 C23 Co2 69.0(8) . .
Si24 C23 Co2 134.1(8) . .
C22 C23 Co1 67.1(8) . .
Si24 C23 Co1 133.4(7) . .
Co2 C23 Co1 76.2(5) . .
C23 Si24 C26 110.3(7) . .
C23 Si24 C25 108.6(6) . .
C26 Si24 C25 110.6(7) . .
C23 Si24 C27 108.1(6) . .
C26 Si24 C27 109.8(7) . .
C25 Si24 C27 109.4(7) . .
C29 C28 C17 140.7(14) . .
C29 C28 Co3 74.3(10) . .
C17 C28 Co3 139.4(11) . .
C29 C28 Co4 69.6(9) . .
C17 C28 Co4 125.8(9) . .
Co3 C28 Co4 78.6(5) . .
C28 C29 Si30 151.1(11) . .
C28 C29 Co4 71.6(9) . .
Si30 C29 Co4 132.1(8) . .
C28 C29 Co3 66.3(9) . .
Si30 C29 Co3 128.4(8) . .
Co4 C29 Co3 76.9(5) . .
C29 Si30 C31 109.4(6) . .
C29 Si30 C32 106.5(7) . .
C31 Si30 C32 113.2(7) . .
C29 Si30 C33 108.8(6) . .
C31 Si30 C33 109.4(6) . .
C32 Si30 C33 109.6(7) . .
C35 O34 Zn1 123.3(11) . .
O34 C35 O36 125.6(16) . .
O34 C35 C37 122.7(16) . .
O36 C35 C37 111.3(14) . .
C35 O36 Zn2 134.6(10) . .
O1A C1A Co1 177.7(15) . .
O2A C2A Co1 178.7(17) . .
O3A C3A Co1 177.4(14) . .
O4A C4A Co2 178.0(15) . .
O5A C5A Co2 179.6(16) . .
O6A C6A Co2 177.2(15) . .
O7A C7A Co3 178.3(14) . .
O8A C8A Co3 177.7(15) . .
O9A C9A Co3 176.7(14) . .
O10A C10A Co4 176.2(15) . .
O11A C11A Co4 178.1(14) . .
O12A C12A Co4 176.5(14) . .

loop_
_geom_bond_atom_site_label_1
_geom_bond_atom_site_label_2
_geom_bond_distance
_geom_bond_site_symmetry_2
Zn1 O1 1.981(9) .
Zn1 O34 2.001(10) .
Zn1 N13 2.003(11) .
Zn1 N9 2.072(11) .
Zn1 O21 2.092(9) .
Zn1 Zn2 3.064(2) .
Zn2 O36 2.077(10) 2_666
Zn2 O36 2.077(10) .
Zn2 O1 2.098(8) 2_666
Zn2 O1 2.098(8) .
Zn2 O21 2.120(9) .
Zn2 O21 2.120(9) 2_666
Zn2 Zn1 3.064(2) 2_666
Co1 C2A 1.776(18) .
Co1 C3A 1.793(19) .
Co1 C1A 1.813(19) .
Co1 C22 1.968(13) .
Co1 C23 2.034(14) .
Co1 Co2 2.489(3) .
Co2 C6A 1.749(15) .
Co2 C4A 1.769(19) .
Co2 C5A 1.805(18) .
Co2 C22 1.983(14) .
Co2 C23 1.997(14) .
Co3 C8A 1.718(19) .
Co3 C9A 1.762(17) .
Co3 C7A 1.852(17) .
Co3 C28 1.918(15) .
Co3 C29 2.016(15) .
Co3 Co4 2.491(3) .
Co4 C11A 1.671(18) .
Co4 C10A 1.790(18) .
Co4 C12A 1.828(18) .
Co4 C29 1.990(14) .
Co4 C28 2.015(13) .
O1 C2 1.363(15) .
C2 C3 1.370(17) .
C2 C7 1.383(18) .
C3 C4 1.353(17) .
C4 C5 1.347(17) .
C5 C6 1.351(17) .
C5 C22 1.474(18) .
C6 C7 1.415(17) .
C7 C8 1.477(18) .
C8 N9 1.299(15) .
N9 C10 1.442(16) .
C10 C11 1.58(2) .
C11 C12 1.47(2) .
C12 N13 1.511(18) .
N13 C14 1.245(16) .
C14 C15 1.500(18) .
C15 C20 1.372(17) .
C15 C16 1.429(17) .
C16 C17 1.372(17) .
C17 C18 1.348(17) .
C17 C28 1.533(19) .
C18 C19 1.369(17) .
C19 C20 1.418(18) .
C20 O21 1.337(15) .
C22 C23 1.392(18) .
C23 Si24 1.804(15) .
Si24 C26 1.870(15) .
Si24 C25 1.909(13) .
Si24 C27 1.911(14) .
C28 C29 1.330(18) .
C29 Si30 1.834(16) .
Si30 C31 1.846(13) .
Si30 C32 1.864(13) .
Si30 C33 1.880(15) .
O34 C35 1.233(16) .
C35 O36 1.269(17) .
C35 C37 1.501(19) .
O1A C1A 1.142(17) .
O2A C2A 1.143(16) .
O3A C3A 1.178(17) .
O4A C4A 1.189(18) .
O5A C5A 1.133(16) .
O6A C6A 1.166(14) .
O7A C7A 1.140(16) .
O8A C8A 1.182(17) .
O9A C9A 1.192(16) .
O10A C10A 1.145(16) .
O11A C11A 1.217(16) .
O12A C12A 1.146(16) .

loop_
_geom_torsion_atom_site_label_1
_geom_torsion_atom_site_label_2
_geom_torsion_atom_site_label_3
_geom_torsion_atom_site_label_4
_geom_torsion
_geom_torsion_site_symmetry_1
_geom_torsion_site_symmetry_4
O1 Zn1 Zn2 O36 66.5(5) . 2_666
O34 Zn1 Zn2 O36 -177.9(4) . 2_666
N13 Zn1 Zn2 O36 -70.2(5) . 2_666
N9 Zn1 Zn2 O36 91.8(5) . 2_666
O21 Zn1 Zn2 O36 -72.2(4) . 2_666
O1 Zn1 Zn2 O36 -113.5(5) . .
O34 Zn1 Zn2 O36 2.1(4) . .
N13 Zn1 Zn2 O36 109.8(5) . .
N9 Zn1 Zn2 O36 -88.2(5) . .
O21 Zn1 Zn2 O36 107.8(4) . .
O1 Zn1 Zn2 O1 180.0 . 2_666
O34 Zn1 Zn2 O1 -64.4(5) . 2_666
N13 Zn1 Zn2 O1 43.3(6) . 2_666
N9 Zn1 Zn2 O1 -154.7(6) . 2_666
O21 Zn1 Zn2 O1 41.3(5) . 2_666
O34 Zn1 Zn2 O1 115.6(5) . .
N13 Zn1 Zn2 O1 -136.7(6) . .
N9 Zn1 Zn2 O1 25.3(6) . .
O21 Zn1 Zn2 O1 -138.7(5) . .
O1 Zn1 Zn2 O21 138.7(5) . .
O34 Zn1 Zn2 O21 -105.7(4) . .
N13 Zn1 Zn2 O21 2.0(6) . .
N9 Zn1 Zn2 O21 164.0(6) . .
O1 Zn1 Zn2 O21 -41.3(5) . 2_666
O34 Zn1 Zn2 O21 74.3(4) . 2_666
N13 Zn1 Zn2 O21 -178.0(6) . 2_666
N9 Zn1 Zn2 O21 -16.0(6) . 2_666
O21 Zn1 Zn2 O21 180.000(2) . 2_666
O1 Zn1 Zn2 Zn1 -37(100) . 2_666
O34 Zn1 Zn2 Zn1 79(100) . 2_666
N13 Zn1 Zn2 Zn1 -173(100) . 2_666
N9 Zn1 Zn2 Zn1 -11(100) . 2_666
O21 Zn1 Zn2 Zn1 -175(100) . 2_666
C2A Co1 Co2 C6A -22.5(14) . .
C3A Co1 Co2 C6A 116.9(10) . .
C1A Co1 Co2 C6A -137.3(10) . .
C22 Co1 Co2 C6A 20.2(10) . .
C23 Co1 Co2 C6A -32.7(9) . .
C2A Co1 Co2 C4A -140.7(12) . .
C3A Co1 Co2 C4A -1.3(7) . .
C1A Co1 Co2 C4A 104.6(7) . .
C22 Co1 Co2 C4A -97.9(7) . .
C23 Co1 Co2 C4A -150.9(7) . .
C2A Co1 Co2 C5A 109.0(12) . .
C3A Co1 Co2 C5A -111.6(7) . .
C1A Co1 Co2 C5A -5.7(7) . .
C22 Co1 Co2 C5A 151.7(7) . .
C23 Co1 Co2 C5A 98.8(7) . .
C2A Co1 Co2 C22 -42.7(12) . .
C3A Co1 Co2 C22 96.7(7) . .
C1A Co1 Co2 C22 -157.5(8) . .
C23 Co1 Co2 C22 -52.9(6) . .
C2A Co1 Co2 C23 10.2(12) . .
C3A Co1 Co2 C23 149.6(7) . .
C1A Co1 Co2 C23 -104.5(7) . .
C22 Co1 Co2 C23 52.9(6) . .
C8A Co3 Co4 C11A -2.8(17) . .
C9A Co3 Co4 C11A -127.1(13) . .
C7A Co3 Co4 C11A 126.1(12) . .
C28 Co3 Co4 C11A -27.0(13) . .
C29 Co3 Co4 C11A 23.8(13) . .
C8A Co3 Co4 C10A -129.5(13) . .
C9A Co3 Co4 C10A 106.2(7) . .
C7A Co3 Co4 C10A -0.6(7) . .
C28 Co3 Co4 C10A -153.8(8) . .
C29 Co3 Co4 C10A -102.9(7) . .
C8A Co3 Co4 C12A 121.9(13) . .
C9A Co3 Co4 C12A -2.4(7) . .
C7A Co3 Co4 C12A -109.2(7) . .
C28 Co3 Co4 C12A 97.7(7) . .
C29 Co3 Co4 C12A 148.5(7) . .
C8A Co3 Co4 C29 -26.6(13) . .
C9A Co3 Co4 C29 -150.9(7) . .
C7A Co3 Co4 C29 102.3(7) . .
C28 Co3 Co4 C29 -50.8(7) . .
C8A Co3 Co4 C28 24.2(13) . .
C9A Co3 Co4 C28 -100.1(8) . .
C7A Co3 Co4 C28 153.2(7) . .
C29 Co3 Co4 C28 50.8(7) . .
O34 Zn1 O1 C2 102.2(11) . .
N13 Zn1 O1 C2 -93.3(14) . .
N9 Zn1 O1 C2 7.9(11) . .
O21 Zn1 O1 C2 -163.4(11) . .
Zn2 Zn1 O1 C2 169.0(13) . .
O34 Zn1 O1 Zn2 -66.7(4) . .
N13 Zn1 O1 Zn2 97.8(8) . .
N9 Zn1 O1 Zn2 -161.1(4) . .
O21 Zn1 O1 Zn2 27.6(3) . .
O36 Zn2 O1 C2 72.1(11) 2_666 .
O36 Zn2 O1 C2 -107.9(11) . .
O1 Zn2 O1 C2 -57(100) 2_666 .
O21 Zn2 O1 C2 163.6(12) . .
O21 Zn2 O1 C2 -16.4(12) 2_666 .
Zn1 Zn2 O1 C2 11.1(13) 2_666 .
Zn1 Zn2 O1 C2 -168.9(13) . .
O36 Zn2 O1 Zn1 -119.1(4) 2_666 .
O36 Zn2 O1 Zn1 60.9(4) . .
O1 Zn2 O1 Zn1 112(100) 2_666 .
O21 Zn2 O1 Zn1 -27.6(4) . .
O21 Zn2 O1 Zn1 152.4(4) 2_666 .
Zn1 Zn2 O1 Zn1 180.0 2_666 .
Zn1 O1 C2 C3 167.9(10) . .
Zn2 O1 C2 C3 -26.7(19) . .
Zn1 O1 C2 C7 -9.0(19) . .
Zn2 O1 C2 C7 156.4(10) . .
O1 C2 C3 C4 174.8(13) . .
C7 C2 C3 C4 -8(2) . .
C2 C3 C4 C5 1(2) . .
C3 C4 C5 C6 5(2) . .
C3 C4 C5 C22 -163.7(14) . .
C4 C5 C6 C7 -4(2) . .
C22 C5 C6 C7 165.5(14) . .
O1 C2 C7 C6 -174.0(12) . .
C3 C2 C7 C6 9(2) . .
O1 C2 C7 C8 3(2) . .
C3 C2 C7 C8 -173.7(14) . .
C5 C6 C7 C2 -3(2) . .
C5 C6 C7 C8 179.3(14) . .
C2 C7 C8 N9 2(3) . .
C6 C7 C8 N9 179.0(14) . .
C7 C8 N9 C10 178.5(13) . .
C7 C8 N9 Zn1 -1(2) . .
O1 Zn1 N9 C8 -2.6(13) . .
O34 Zn1 N9 C8 -105.1(13) . .
N13 Zn1 N9 C8 147.3(13) . .
O21 Zn1 N9 C8 39(3) . .
Zn2 Zn1 N9 C8 -19.4(15) . .
O1 Zn1 N9 C10 177.8(11) . .
O34 Zn1 N9 C10 75.4(11) . .
N13 Zn1 N9 C10 -32.2(11) . .
O21 Zn1 N9 C10 -140.5(17) . .
Zn2 Zn1 N9 C10 161.0(9) . .
C8 N9 C10 C11 -128.0(15) . .
Zn1 N9 C10 C11 51.7(16) . .
N9 C10 C11 C12 -68.5(19) . .
C10 C11 C12 N13 67(2) . .
C11 C12 N13 C14 129.2(15) . .
C11 C12 N13 Zn1 -49.8(17) . .
O1 Zn1 N13 C14 -50.2(16) . .
O34 Zn1 N13 C14 114.0(12) . .
N9 Zn1 N13 C14 -150.1(12) . .
O21 Zn1 N13 C14 17.6(12) . .
Zn2 Zn1 N13 C14 16.2(14) . .
O1 Zn1 N13 C12 128.7(11) . .
O34 Zn1 N13 C12 -67.1(10) . .
N9 Zn1 N13 C12 28.8(10) . .
O21 Zn1 N13 C12 -163.5(10) . .
Zn2 Zn1 N13 C12 -164.9(8) . .
C12 N13 C14 C15 178.3(12) . .
Zn1 N13 C14 C15 -3(2) . .
N13 C14 C15 C20 -13(2) . .
N13 C14 C15 C16 165.1(13) . .
C20 C15 C16 C17 -0.9(19) . .
C14 C15 C16 C17 -178.9(12) . .
C15 C16 C17 C18 -1.8(19) . .
C15 C16 C17 C28 173.6(11) . .
C16 C17 C18 C19 0(2) . .
C28 C17 C18 C19 -174.9(12) . .
C17 C18 C19 C20 4(2) . .
C16 C15 C20 O21 -176.6(11) . .
C14 C15 C20 O21 1(2) . .
C16 C15 C20 C19 5.2(19) . .
C14 C15 C20 C19 -177.0(12) . .
C18 C19 C20 O21 175.0(11) . .
C18 C19 C20 C15 -6.7(19) . .
C15 C20 O21 Zn1 22.1(17) . .
C19 C20 O21 Zn1 -159.7(8) . .
C15 C20 O21 Zn2 160.1(9) . .
C19 C20 O21 Zn2 -21.7(17) . .
O1 Zn1 O21 C20 124.7(10) . .
O34 Zn1 O21 C20 -133.8(9) . .
N13 Zn1 O21 C20 -26.7(9) . .
N9 Zn1 O21 C20 82(2) . .
Zn2 Zn1 O21 C20 151.8(11) . .
O1 Zn1 O21 Zn2 -27.1(3) . .
O34 Zn1 O21 Zn2 74.4(4) . .
N13 Zn1 O21 Zn2 -178.5(4) . .
N9 Zn1 O21 Zn2 -70(2) . .
O36 Zn2 O21 C20 -30.9(11) 2_666 .
O36 Zn2 O21 C20 149.1(11) . .
O1 Zn2 O21 C20 60.1(11) 2_666 .
O1 Zn2 O21 C20 -119.9(11) . .
O21 Zn2 O21 C20 -139(100) 2_666 .
Zn1 Zn2 O21 C20 34.3(12) 2_666 .
Zn1 Zn2 O21 C20 -145.7(12) . .
O36 Zn2 O21 Zn1 114.8(3) 2_666 .
O36 Zn2 O21 Zn1 -65.2(3) . .
O1 Zn2 O21 Zn1 -154.2(3) 2_666 .
O1 Zn2 O21 Zn1 25.8(3) . .
O21 Zn2 O21 Zn1 7(100) 2_666 .
Zn1 Zn2 O21 Zn1 180.000(1) 2_666 .
C4 C5 C22 C23 179.0(18) . .
C6 C5 C22 C23 11(3) . .
C4 C5 C22 Co1 -42(2) . .
C6 C5 C22 Co1 150.1(13) . .
C4 C5 C22 Co2 74.0(18) . .
C6 C5 C22 Co2 -94.3(15) . .
C2A Co1 C22 C23 86.3(10) . .
C3A Co1 C22 C23 -167.3(9) . .
C1A Co1 C22 C23 -36.2(14) . .
Co2 Co1 C22 C23 -72.7(8) . .
C2A Co1 C22 C5 -69.6(17) . .
C3A Co1 C22 C5 36.8(17) . .
C1A Co1 C22 C5 167.9(14) . .
C23 Co1 C22 C5 -156(2) . .
Co2 Co1 C22 C5 131.4(17) . .
C2A Co1 C22 Co2 159.0(6) . .
C3A Co1 C22 Co2 -94.7(6) . .
C1A Co1 C22 Co2 36.5(11) . .
C23 Co1 C22 Co2 72.7(8) . .
C6A Co2 C22 C23 -93.1(9) . .
C4A Co2 C22 C23 166.7(9) . .
C5A Co2 C22 C23 24.9(14) . .
Co1 Co2 C22 C23 75.2(8) . .
C6A Co2 C22 C5 49.1(13) . .
C4A Co2 C22 C5 -51.2(13) . .
C5A Co2 C22 C5 167.1(11) . .
C23 Co2 C22 C5 142.2(16) . .
Co1 Co2 C22 C5 -142.6(14) . .
C6A Co2 C22 Co1 -168.3(6) . .
C4A Co2 C22 Co1 91.5(6) . .
C5A Co2 C22 Co1 -50.3(11) . .
C23 Co2 C22 Co1 -75.2(7) . .
C5 C22 C23 Si24 17(4) . .
Co1 C22 C23 Si24 -135.8(19) . .
Co2 C22 C23 Si24 140.7(19) . .
C5 C22 C23 Co2 -123(2) . .
Co1 C22 C23 Co2 83.4(4) . .
C5 C22 C23 Co1 153(2) . .
Co2 C22 C23 Co1 -83.4(4) . .
C6A Co2 C23 C22 91.1(9) . .
C4A Co2 C23 C22 -20.9(13) . .
C5A Co2 C23 C22 -164.9(8) . .
Co1 Co2 C23 C22 -70.4(8) . .
C6A Co2 C23 Si24 -60.1(10) . .
C4A Co2 C23 Si24 -172.1(9) . .
C5A Co2 C23 Si24 44.0(10) . .
C22 Co2 C23 Si24 -151.1(14) . .
Co1 Co2 C23 Si24 138.4(11) . .
C6A Co2 C23 Co1 161.5(6) . .
C4A Co2 C23 Co1 49.5(10) . .
C5A Co2 C23 Co1 -94.4(6) . .
C22 Co2 C23 Co1 70.4(8) . .
C2A Co1 C23 C22 -102.0(10) . .
C3A Co1 C23 C22 20.1(14) . .
C1A Co1 C23 C22 156.9(9) . .
Co2 Co1 C23 C22 72.7(8) . .
C2A Co1 C23 Si24 46.3(12) . .
C3A Co1 C23 Si24 168.4(10) . .
C1A Co1 C23 Si24 -54.8(12) . .
C22 Co1 C23 Si24 148.3(15) . .
Co2 Co1 C23 Si24 -139.0(12) . .
C2A Co1 C23 Co2 -174.7(6) . .
C3A Co1 C23 Co2 -52.6(11) . .
C1A Co1 C23 Co2 84.2(6) . .
C22 Co1 C23 Co2 -72.7(8) . .
C22 C23 Si24 C26 50(2) . .
Co2 C23 Si24 C26 174.4(9) . .
Co1 C23 Si24 C26 -68.1(12) . .
C22 C23 Si24 C25 171.2(19) . .
Co2 C23 Si24 C25 -64.2(10) . .
Co1 C23 Si24 C25 53.3(12) . .
C22 C23 Si24 C27 -70(2) . .
Co2 C23 Si24 C27 54.4(11) . .
Co1 C23 Si24 C27 171.8(9) . .
C18 C17 C28 C29 -10(3) . .
C16 C17 C28 C29 175.5(17) . .
C18 C17 C28 Co3 -149.9(12) . .
C16 C17 C28 Co3 35(2) . .
C18 C17 C28 Co4 92.3(16) . .
C16 C17 C28 Co4 -82.8(15) . .
C8A Co3 C28 C29 -96.5(10) . .
C9A Co3 C28 C29 164.6(9) . .
C7A Co3 C28 C29 26.5(13) . .
Co4 Co3 C28 C29 71.8(8) . .
C8A Co3 C28 C17 58.7(16) . .
C9A Co3 C28 C17 -40.2(15) . .
C7A Co3 C28 C17 -178.3(13) . .
C29 Co3 C28 C17 155.2(19) . .
Co4 Co3 C28 C17 -133.0(16) . .
C8A Co3 C28 Co4 -168.3(6) . .
C9A Co3 C28 Co4 92.8(6) . .
C7A Co3 C28 Co4 -45.3(10) . .
C29 Co3 C28 Co4 -71.8(8) . .
C11A Co4 C28 C29 89.4(10) . .
C10A Co4 C28 C29 -31.7(15) . .
C12A Co4 C28 C29 -167.2(9) . .
Co3 Co4 C28 C29 -77.3(9) . .
C11A Co4 C28 C17 -49.2(14) . .
C10A Co4 C28 C17 -170.3(11) . .
C12A Co4 C28 C17 54.2(13) . .
C29 Co4 C28 C17 -138.6(17) . .
Co3 Co4 C28 C17 144.1(15) . .
C11A Co4 C28 Co3 166.7(6) . .
C10A Co4 C28 Co3 45.6(12) . .
C12A Co4 C28 Co3 -89.9(6) . .
C29 Co4 C28 Co3 77.3(9) . .
C17 C28 C29 Si30 -27(4) . .
Co3 C28 C29 Si30 127(2) . .
Co4 C28 C29 Si30 -149(2) . .
C17 C28 C29 Co4 122.1(19) . .
Co3 C28 C29 Co4 -83.4(4) . .
C17 C28 C29 Co3 -154(2) . .
Co4 C28 C29 Co3 83.4(4) . .
C11A Co4 C29 C28 -99.3(10) . .
C10A Co4 C29 C28 160.5(9) . .
C12A Co4 C29 C28 18.8(14) . .
Co3 Co4 C29 C28 69.1(9) . .
C11A Co4 C29 Si30 61.2(11) . .
C10A Co4 C29 Si30 -39.0(12) . .
C12A Co4 C29 Si30 179.3(9) . .
C28 Co4 C29 Si30 160.5(16) . .
Co3 Co4 C29 Si30 -130.5(12) . .
C11A Co4 C29 Co3 -168.3(6) . .
C10A Co4 C29 Co3 91.4(6) . .
C12A Co4 C29 Co3 -50.2(10) . .
C28 Co4 C29 Co3 -69.1(9) . .
C8A Co3 C29 C28 91.6(10) . .
C9A Co3 C29 C28 -24.7(14) . .
C7A Co3 C29 C28 -163.2(8) . .
Co4 Co3 C29 C28 -75.4(8) . .
C8A Co3 C29 Si30 -59.0(11) . .
C9A Co3 C29 Si30 -175.3(9) . .
C7A Co3 C29 Si30 46.2(10) . .
C28 Co3 C29 Si30 -150.7(14) . .
Co4 Co3 C29 Si30 133.9(11) . .
C8A Co3 C29 Co4 167.1(6) . .
C9A Co3 C29 Co4 50.8(11) . .
C7A Co3 C29 Co4 -87.7(6) . .
C28 Co3 C29 Co4 75.4(8) . .
C28 C29 Si30 C31 61(3) . .
Co4 C29 Si30 C31 -77.8(11) . .
Co3 C29 Si30 C31 173.2(8) . .
C28 C29 Si30 C32 -61(3) . .
Co4 C29 Si30 C32 159.6(9) . .
Co3 C29 Si30 C32 50.6(10) . .
C28 C29 Si30 C33 -179(2) . .
Co4 C29 Si30 C33 41.6(11) . .
Co3 C29 Si30 C33 -67.4(10) . .
O1 Zn1 O34 C35 36.2(12) . .
N13 Zn1 O34 C35 -135.6(12) . .
N9 Zn1 O34 C35 127.8(12) . .
O21 Zn1 O34 C35 -44.7(12) . .
Zn2 Zn1 O34 C35 -2.7(12) . .
Zn1 O34 C35 O36 2(2) . .
Zn1 O34 C35 C37 -169.6(10) . .
O34 C35 O36 Zn2 2(2) . .
C37 C35 O36 Zn2 174.0(9) . .
O36 Zn2 O36 C35 -130(100) 2_666 .
O1 Zn2 O36 C35 141.2(13) 2_666 .
O1 Zn2 O36 C35 -38.8(13) . .
O21 Zn2 O36 C35 37.7(13) . .
O21 Zn2 O36 C35 -142.3(13) 2_666 .
Zn1 Zn2 O36 C35 177.2(12) 2_666 .
Zn1 Zn2 O36 C35 -2.8(12) . .
C2A Co1 C1A O1A -137(39) . .
C3A Co1 C1A O1A 118(39) . .
C22 Co1 C1A O1A -13(40) . .
C23 Co1 C1A O1A -36(40) . .
Co2 Co1 C1A O1A 15(39) . .
C3A Co1 C2A O2A -12(76) . .
C1A Co1 C2A O2A -119(76) . .
C22 Co1 C2A O2A 94(76) . .
C23 Co1 C2A O2A 135(76) . .
Co2 Co1 C2A O2A 127(75) . .
C2A Co1 C3A O3A -178(100) . .
C1A Co1 C3A O3A -75(29) . .
C22 Co1 C3A O3A 75(29) . .
C23 Co1 C3A O3A 62(30) . .
Co2 Co1 C3A O3A 22(29) . .
C6A Co2 C4A O4A -45(47) . .
C5A Co2 C4A O4A -151(47) . .
C22 Co2 C4A O4A 52(47) . .
C23 Co2 C4A O4A 66(47) . .
Co1 Co2 C4A O4A 103(47) . .
C6A Co2 C5A O5A -75(100) . .
C4A Co2 C5A O5A 29(100) . .
C22 Co2 C5A O5A 169(100) . .
C23 Co2 C5A O5A -174(100) . .
Co1 Co2 C5A O5A 132(100) . .
C4A Co2 C6A O6A 97(28) . .
C5A Co2 C6A O6A -152(28) . .
C22 Co2 C6A O6A -5(28) . .
C23 Co2 C6A O6A -46(28) . .
Co1 Co2 C6A O6A -21(29) . .
C8A Co3 C7A O7A 72(47) . .
C9A Co3 C7A O7A 171(47) . .
C28 Co3 C7A O7A -51(48) . .
C29 Co3 C7A O7A -34(47) . .
Co4 Co3 C7A O7A -86(47) . .
C9A Co3 C8A O8A 156(41) . .
C7A Co3 C8A O8A -98(41) . .
C28 Co3 C8A O8A 50(41) . .
C29 Co3 C8A O8A 10(41) . .
Co4 Co3 C8A O8A 30(42) . .
C8A Co3 C9A O9A 44(25) . .
C7A Co3 C9A O9A -60(25) . .
C28 Co3 C9A O9A 146(25) . .
C29 Co3 C9A O9A 162(24) . .
Co4 Co3 C9A O9A -160(25) . .
C11A Co4 C10A O10A 148(20) . .
C12A Co4 C10A O10A 45(20) . .
C29 Co4 C10A O10A -109(20) . .
C28 Co4 C10A O10A -89(20) . .
Co3 Co4 C10A O10A -55(20) . .
C10A Co4 C11A O11A 113(46) . .
C12A Co4 C11A O11A -139(46) . .
C29 Co4 C11A O11A 4(46) . .
C28 Co4 C11A O11A -36(46) . .
Co3 Co4 C11A O11A -15(47) . .
C11A Co4 C12A O12A 117(24) . .
C10A Co4 C12A O12A -143(24) . .
C29 Co4 C12A O12A -2(24) . .
C28 Co4 C12A O12A 10(24) . .
Co3 Co4 C12A O12A -39(24) . .
